data_4506020
loop_
_publ_author_name
'Plonka, Anna M.'
'Banerjee, Debasis'
'Parise, John B.'

_publ_section_title
;
 Effect of Ligand Structural Isomerism in Formation of Calcium
 Coordination Networks
;
_journal_issue 5
_journal_name_full 'Crystal Growth &amp; Design'
_journal_page_first 2460
_journal_paper_doi 10.1021/cg300093h
_journal_volume 12
_journal_year 2012
_chemical_formula_sum 'C7 H5 Ca N O5'
_chemical_formula_weight 223.2
_chemical_name_systematic
; 
 ? 
;
_space_group_IT_number 19
_symmetry_cell_setting orthorhombic
_symmetry_space_group_name_Hall 'P 2ac 2ab'
_symmetry_space_group_name_H-M 'P 21 21 21'
_atom_sites_solution_hydrogens geom
_atom_sites_solution_primary direct
_atom_sites_solution_secondary difmap
_audit_creation_method SHELXL-97
_cell_angle_alpha 90.00
_cell_angle_beta 90.00
_cell_angle_gamma 90.00
_cell_formula_units_Z 4
_cell_length_a 6.2110(10)
_cell_length_b 6.9005(9)
_cell_length_c 18.285(3)
_cell_measurement_reflns_used 1888
_cell_measurement_temperature 293(2)
_cell_measurement_theta_max 28.2040
_cell_measurement_theta_min 3.149
_cell_volume 783.7(2)
_computing_cell_refinement
;
CrysAlisPro, Oxford Diffraction Ltd.,
Version 1.171.33.55 (release 05-01-2010 CrysAlis171 .NET)
(compiled Jan  5 2010,16:28:46)
;
_computing_data_collection
;
CrysAlisPro, Oxford Diffraction Ltd.,
Version 1.171.33.55 (release 05-01-2010 CrysAlis171 .NET)
(compiled Jan  5 2010,16:28:46)
;
_computing_data_reduction
;
CrysAlisPro, Oxford Diffraction Ltd.,
Version 1.171.33.55 (release 05-01-2010 CrysAlis171 .NET)
(compiled Jan  5 2010,16:28:46)
;
_computing_molecular_graphics
;
CrystalMaker (CrystalMaker, 2009) and Mercury (CCDC, 2010)
;
_computing_publication_material 'WINGX (Farrugia, 1998)'
_computing_structure_refinement 'SHELXL-97 (Sheldrick, 1997)'
_computing_structure_solution 'SHELXS-97 (Sheldrick, 1990)'
_diffrn_ambient_temperature 293(2)
_diffrn_detector_area_resol_mean 10.4962
_diffrn_measured_fraction_theta_full 0.994
_diffrn_measured_fraction_theta_max 0.994
_diffrn_measurement_device_type 'Xcalibur, Atlas, Gemini'
_diffrn_measurement_method '\w scans'
_diffrn_radiation_monochromator graphite
_diffrn_radiation_source 'Enhance (Mo) X-ray Source'
_diffrn_radiation_wavelength 0.71073
_diffrn_reflns_av_R_equivalents 0.0718
_diffrn_reflns_av_sigmaI/netI 0.0967
_diffrn_reflns_limit_h_max 7
_diffrn_reflns_limit_h_min -7
_diffrn_reflns_limit_k_max 8
_diffrn_reflns_limit_k_min -8
_diffrn_reflns_limit_l_max 22
_diffrn_reflns_limit_l_min -21
_diffrn_reflns_number 6572
_diffrn_reflns_theta_full 25.67
_diffrn_reflns_theta_max 25.67
_diffrn_reflns_theta_min 3.97
_diffrn_standards_number 0
_exptl_absorpt_coefficient_mu 0.794
_exptl_absorpt_correction_T_max 1.0
_exptl_absorpt_correction_T_min 0.73243
_exptl_absorpt_correction_type multi-scan
_exptl_absorpt_process_details
; 
CrysAlisPro, Oxford Diffraction Ltd.,
Version 1.171.33.55 (release 05-01-2010 CrysAlis171 .NET)
(compiled Jan  5 2010,16:28:46)
Empirical absorption correction using spherical harmonics,
 implemented in SCALE3 ABSPACK scaling algorithm. 
;
_exptl_crystal_colour colorless
_exptl_crystal_density_diffrn 1.881
_exptl_crystal_density_method 'not measured'
_exptl_crystal_description needle
_exptl_crystal_F_000 451
_exptl_crystal_size_max 0.4
_exptl_crystal_size_mid 0.1
_exptl_crystal_size_min 0.02
_refine_diff_density_max 0.247
_refine_diff_density_min -0.225
_refine_diff_density_rms 0.060
_refine_ls_abs_structure_details 'Flack H D (1983), Acta Cryst. A39, 876-881'
_refine_ls_abs_structure_Flack 0.39(6)
_refine_ls_extinction_method none
_refine_ls_goodness_of_fit_ref 0.810
_refine_ls_hydrogen_treatment mixed
_refine_ls_matrix_type full
_refine_ls_number_parameters 133
_refine_ls_number_reflns 1487
_refine_ls_number_restraints 0
_refine_ls_restrained_S_all 0.810
_refine_ls_R_factor_all 0.0689
_refine_ls_R_factor_gt 0.0365
_refine_ls_shift/su_max 0.003
_refine_ls_shift/su_mean 0.000
_refine_ls_structure_factor_coef Fsqd
_refine_ls_weighting_details 'calc w=1/[\s^2^(Fo^2^)+(0.0174P)^2^+0.0000P] where P=(Fo^2^+2Fc^2^)/3'
_refine_ls_weighting_scheme calc
_refine_ls_wR_factor_gt 0.0514
_refine_ls_wR_factor_ref 0.0556
_reflns_number_gt 987
_reflns_number_total 1487
_reflns_threshold_expression >2sigma(I)
_cod_data_source_file cg300093h_si_002.cif
_cod_data_source_block Ca2_4PDCH2O
_cod_database_code 4506020

loop_
_symmetry_equiv_pos_as_xyz
'x, y, z'
'-x+1/2, -y, z+1/2'
'x+1/2, -y+1/2, -z'
'-x, y+1/2, -z+1/2'

loop_
_atom_site_label
_atom_site_type_symbol
_atom_site_fract_x
_atom_site_fract_y
_atom_site_fract_z
_atom_site_U_iso_or_equiv
_atom_site_adp_type
_atom_site_occupancy
_atom_site_symmetry_multiplicity
_atom_site_calc_flag
_atom_site_refinement_flags
C2 C 0.8016(5) 0.0313(5) 1.04800(18) 0.0214(8) Uani 1 1 d .
C3 C 0.8946(6) 0.0409(4) 0.97886(18) 0.0226(9) Uani 1 1 d .
H3 H 1.0355 0.0841 0.9732 0.027 Uiso 1 1 calc R
C6 C 0.5630(7) -0.0709(4) 0.9294(2) 0.0273(10) Uani 1 1 d .
H6 H 0.4791 -0.1110 0.8900 0.033 Uiso 1 1 calc R
C7 C 0.4765(6) -0.0669(4) 1.0001(2) 0.0263(10) Uani 1 1 d .
H7 H 0.3330 -0.1011 1.0067 0.032 Uiso 1 1 calc R
H5MA H 0.017(5) -0.006(6) 1.2465(18) 0.039 Uiso 1 1 d .
H5MB H 0.130(7) -0.091(6) 1.295(3) 0.039 Uiso 1 1 d .
N1 N 0.5929(4) -0.0156(4) 1.05834(15) 0.0260(7) Uani 1 1 d .
O1 O 0.8220(4) 0.0796(3) 1.17538(13) 0.0318(7) Uani 1 1 d .
O2 O 1.1303(4) 0.0627(4) 1.11178(13) 0.0289(7) Uani 1 1 d .
O3 O 0.9167(5) 0.1348(3) 0.81093(15) 0.0267(7) Uani 1 1 d .
O4 O 0.9105(5) -0.1825(3) 0.81609(14) 0.0280(8) Uani 1 1 d .
O5M O 0.1383(5) -0.0225(5) 1.27077(16) 0.0382(9) Uani 1 1 d .
Ca1 Ca 0.44054(11) 0.02451(9) 1.19154(4) 0.02099(19) Uani 1 1 d .
C1 C 0.9304(7) 0.0627(5) 1.11687(19) 0.0231(9) Uani 1 1 d .
C4 C 0.7746(6) -0.0146(5) 0.91863(16) 0.0208(9) Uani 1 1 d .
C5 C 0.8750(5) -0.0193(5) 0.84336(17) 0.0218(9) Uani 1 1 d .

loop_
_atom_site_aniso_label
_atom_site_aniso_U_11
_atom_site_aniso_U_22
_atom_site_aniso_U_33
_atom_site_aniso_U_23
_atom_site_aniso_U_13
_atom_site_aniso_U_12
C2 0.019(2) 0.021(2) 0.024(2) 0.0016(18) 0.0004(18) 0.0030(18)
C3 0.022(3) 0.0237(18) 0.022(2) -0.0065(18) 0.0036(16) -0.0036(19)
C6 0.031(3) 0.032(2) 0.019(2) 0.0007(16) -0.005(2) -0.002(2)
C7 0.023(3) 0.030(2) 0.026(2) -0.0008(17) -0.0008(19) -0.0014(18)
N1 0.022(2) 0.0324(18) 0.0241(18) 0.0026(17) -0.0031(14) -0.0003(19)
O1 0.0237(17) 0.0521(18) 0.0197(17) -0.0055(12) 0.0031(13) 0.0044(12)
O2 0.0185(17) 0.0461(18) 0.0220(15) 0.0013(13) -0.0011(13) -0.0015(13)
O3 0.038(2) 0.0168(12) 0.0249(15) 0.0047(12) 0.0095(18) -0.0003(12)
O4 0.045(2) 0.0195(12) 0.0200(16) -0.0009(12) 0.0058(18) 0.0022(12)
O5M 0.0309(18) 0.065(2) 0.0187(18) 0.0099(17) 0.0009(13) 0.004(2)
Ca1 0.0215(4) 0.0212(3) 0.0202(4) -0.0001(4) -0.0008(4) -0.0005(4)
C1 0.029(3) 0.023(2) 0.018(2) 0.0035(16) 0.000(2) 0.001(2)
C4 0.028(2) 0.016(2) 0.018(2) -0.0003(19) 0.0051(17) 0.0011(18)
C5 0.021(2) 0.027(2) 0.0176(19) -0.0002(19) -0.0031(15) -0.001(2)

loop_
_atom_type_symbol
_atom_type_description
_atom_type_scat_dispersion_real
_atom_type_scat_dispersion_imag
_atom_type_scat_source
H H 0.0000 0.0000 'International Tables Vol C Tables 4.2.6.8 and 6.1.1.4'
N N 0.0061 0.0033 'International Tables Vol C Tables 4.2.6.8 and 6.1.1.4'
O O 0.0106 0.0060 'International Tables Vol C Tables 4.2.6.8 and 6.1.1.4'
Ca Ca 0.2262 0.3064 'International Tables Vol C Tables 4.2.6.8 and 6.1.1.4'
C C 0.0033 0.0016 'International Tables Vol C Tables 4.2.6.8 and 6.1.1.4'

loop_
_geom_angle_atom_site_label_1
_geom_angle_atom_site_label_2
_geom_angle_atom_site_label_3
_geom_angle
_geom_angle_site_symmetry_1
_geom_angle_site_symmetry_3
N1 C2 C3 122.5(3) . .
N1 C2 C1 115.3(3) . .
C3 C2 C1 122.1(3) . .
C4 C3 C2 119.1(3) . .
C4 C6 C7 119.3(3) . .
N1 C7 C6 122.3(4) . .
C7 N1 C2 118.2(3) . .
C7 N1 Ca1 124.9(2) . .
C2 N1 Ca1 116.8(2) . .
C1 O1 Ca1 127.5(2) . .
C1 O2 Ca1 138.2(2) . 1_655
C5 O3 Ca1 151.0(2) . 3_557
C5 O3 Ca1 96.30(19) . 2_654
Ca1 O3 Ca1 112.61(10) 3_557 2_654
C5 O4 Ca1 158.9(2) . 3_547
C5 O4 Ca1 91.90(19) . 2_654
Ca1 O4 Ca1 109.06(9) 3_547 2_654
O3 Ca1 O4 170.73(8) 3_457 3_447
O3 Ca1 O5M 95.60(11) 3_457 .
O4 Ca1 O5M 80.74(12) 3_447 .
O3 Ca1 O1 84.40(9) 3_457 .
O4 Ca1 O1 103.08(9) 3_447 .
O5M Ca1 O1 149.76(11) . .
O3 Ca1 O2 80.25(9) 3_457 1_455
O4 Ca1 O2 90.58(9) 3_447 1_455
O5M Ca1 O2 75.88(9) . 1_455
O1 Ca1 O2 133.35(9) . 1_455
O3 Ca1 O3 117.35(7) 3_457 2_655
O4 Ca1 O3 69.85(8) 3_447 2_655
O5M Ca1 O3 72.66(10) . 2_655
O1 Ca1 O3 80.50(9) . 2_655
O2 Ca1 O3 145.06(9) 1_455 2_655
O3 Ca1 N1 96.31(9) 3_457 .
O4 Ca1 N1 82.47(10) 3_447 .
O5M Ca1 N1 146.03(11) . .
O1 Ca1 N1 63.27(8) . .
O2 Ca1 N1 74.98(9) 1_455 .
O3 Ca1 N1 127.65(9) 2_655 .
O3 Ca1 O4 68.48(8) 3_457 2_655
O4 Ca1 O4 118.71(7) 3_447 2_655
O5M Ca1 O4 79.17(10) . 2_655
O1 Ca1 O4 72.70(9) . 2_655
O2 Ca1 O4 137.46(9) 1_455 2_655
O3 Ca1 O4 48.94(6) 2_655 2_655
N1 Ca1 O4 134.73(10) . 2_655
O3 Ca1 C5 93.07(10) 3_457 2_655
O4 Ca1 C5 94.16(10) 3_447 2_655
O5M Ca1 C5 74.82(10) . 2_655
O1 Ca1 C5 74.99(9) . 2_655
O2 Ca1 C5 149.12(9) 1_455 2_655
O3 Ca1 C5 24.33(8) 2_655 2_655
N1 Ca1 C5 135.89(9) . 2_655
O4 Ca1 C5 24.61(8) 2_655 2_655
O3 Ca1 Ca1 35.58(7) 3_457 4_657
O4 Ca1 Ca1 151.27(7) 3_447 4_657
O5M Ca1 Ca1 86.56(10) . 4_657
O1 Ca1 Ca1 75.90(6) . 4_657
O2 Ca1 Ca1 111.23(6) 1_455 4_657
O3 Ca1 Ca1 81.81(5) 2_655 4_657
N1 Ca1 Ca1 120.26(7) . 4_657
O4 Ca1 Ca1 32.91(5) 2_655 4_657
C5 Ca1 Ca1 57.50(8) 2_655 4_657
O3 Ca1 Ca1 148.84(8) 3_457 4_647
O4 Ca1 Ca1 38.03(6) 3_447 4_647
O5M Ca1 Ca1 73.35(8) . 4_647
O1 Ca1 Ca1 91.11(6) . 4_647
O2 Ca1 Ca1 122.92(7) 1_455 4_647
O3 Ca1 Ca1 31.82(5) 2_655 4_647
N1 Ca1 Ca1 109.13(6) . 4_647
O4 Ca1 Ca1 80.72(5) 2_655 4_647
C5 Ca1 Ca1 56.14(8) 2_655 4_647
Ca1 Ca1 Ca1 113.51(4) 4_657 4_647
O2 C1 O1 126.3(4) . .
O2 C1 C2 117.8(3) . .
O1 C1 C2 115.8(4) . .
C3 C4 C6 118.4(3) . .
C3 C4 C5 120.6(3) . .
C6 C4 C5 121.0(3) . .
O3 C5 O4 122.8(3) . .
O3 C5 C4 120.1(3) . .
O4 C5 C4 117.1(3) . .
O3 C5 Ca1 59.37(17) . 2_654
O4 C5 Ca1 63.49(17) . 2_654
C4 C5 Ca1 178.0(2) . 2_654

loop_
_geom_bond_atom_site_label_1
_geom_bond_atom_site_label_2
_geom_bond_distance
_geom_bond_site_symmetry_2
C2 N1 1.349(4) .
C2 C3 1.391(4) .
C2 C1 1.508(5) .
C3 C4 1.384(4) .
C6 C4 1.385(5) .
C6 C7 1.400(5) .
C7 N1 1.335(4) .
N1 Ca1 2.628(3) .
O1 C1 1.269(4) .
O1 Ca1 2.418(3) .
O2 C1 1.245(4) .
O2 Ca1 2.431(3) 1_655
O3 C5 1.245(4) .
O3 Ca1 2.356(2) 3_557
O3 Ca1 2.600(3) 2_654
O4 C5 1.251(4) .
O4 Ca1 2.371(2) 3_547
O4 Ca1 2.689(3) 2_654
O5M Ca1 2.393(3) .
Ca1 O3 2.356(2) 3_457
Ca1 O4 2.371(2) 3_447
Ca1 O2 2.431(3) 1_455
Ca1 O3 2.600(3) 2_655
Ca1 O4 2.689(3) 2_655
Ca1 C5 3.003(3) 2_655
Ca1 Ca1 4.1255(9) 4_657
Ca1 Ca1 4.1255(9) 4_647
C4 C5 1.511(4) .
C5 Ca1 3.003(3) 2_654
